data_4067999
loop_
_publ_author_name
'Doshi, Ami'
'Sundararaman, Anand'
'Venkatasubbaiah, Krishnan'
'Zakharov, Lev N.'
'Rheingold, Arnold L.'
'Myahkostupov, Mykhaylo'
'Piotrowiak, Piotr'
'J\"akle, Frieder'

_publ_section_title
;
 Pentafluorophenyl Copper--Pyridine Complexes: Synthesis, Supramolecular
 Structures via Cuprophilic and \p-Stacking Interactions, and Solid-State
 Luminescence
;
_journal_issue 4
_journal_name_full Organometallics
_journal_page_first 1546
_journal_paper_doi 10.1021/om200989b
_journal_volume 31
_journal_year 2012
_chemical_formula_sum 'C39 H22 Cu4 F20 N2'
_chemical_formula_weight 1152.75
_chemical_name_systematic
;
 ?
;
_space_group_IT_number 15
_symmetry_cell_setting monoclinic
_symmetry_space_group_name_Hall '-C 2yc'
_symmetry_space_group_name_H-M 'C 1 2/c 1'
_atom_sites_solution_hydrogens geom
_atom_sites_solution_primary direct
_atom_sites_solution_secondary difmap
_audit_creation_method SHELXLTL
_cell_angle_alpha 90.00
_cell_angle_beta 90.6490(10)
_cell_angle_gamma 90.00
_cell_formula_units_Z 4
_cell_length_a 20.1931(13)
_cell_length_b 12.4763(9)
_cell_length_c 15.8809(11)
_cell_measurement_reflns_used 7549
_cell_measurement_temperature 218(2)
_cell_measurement_theta_max 28.23
_cell_measurement_theta_min 2.30
_cell_volume 4000.7(5)
_computing_cell_refinement 'Bruker SAINT'
_computing_data_collection 'Bruker SMART'
_computing_data_reduction 'Bruker SAINT'
_computing_molecular_graphics 'Bruker SHELXTL'
_computing_publication_material 'Bruker SHELXTL'
_computing_structure_refinement 'Bruker SHELXTL'
_computing_structure_solution 'Bruker SHELXTL'
_diffrn_ambient_temperature 218(2)
_diffrn_measured_fraction_theta_full 0.999
_diffrn_measured_fraction_theta_max 0.999
_diffrn_measurement_device_type 'Bruker Apex CCD area detector'
_diffrn_measurement_method 'phi and omega scans'
_diffrn_radiation_monochromator graphite
_diffrn_radiation_source 'fine-focus sealed tube'
_diffrn_radiation_type MoK\a
_diffrn_radiation_wavelength 0.71073
_diffrn_reflns_av_R_equivalents 0.0275
_diffrn_reflns_av_sigmaI/netI 0.0294
_diffrn_reflns_limit_h_max 25
_diffrn_reflns_limit_h_min -25
_diffrn_reflns_limit_k_max 15
_diffrn_reflns_limit_k_min -15
_diffrn_reflns_limit_l_max 19
_diffrn_reflns_limit_l_min -20
_diffrn_reflns_number 13688
_diffrn_reflns_theta_full 27.00
_diffrn_reflns_theta_max 27.00
_diffrn_reflns_theta_min 1.92
_exptl_absorpt_coefficient_mu 2.225
_exptl_absorpt_correction_T_max 0.8082
_exptl_absorpt_correction_T_min 0.5550
_exptl_absorpt_correction_type multi-scan
_exptl_absorpt_process_details SADABS
_exptl_crystal_colour yellow
_exptl_crystal_density_diffrn 1.914
_exptl_crystal_density_method 'not measured'
_exptl_crystal_description block
_exptl_crystal_F_000 2264
_exptl_crystal_size_max 0.30
_exptl_crystal_size_mid 0.15
_exptl_crystal_size_min 0.10
_refine_diff_density_max 0.612
_refine_diff_density_min -0.217
_refine_diff_density_rms 0.073
_refine_ls_extinction_method none
_refine_ls_goodness_of_fit_ref 1.048
_refine_ls_hydrogen_treatment constr
_refine_ls_matrix_type full
_refine_ls_number_parameters 302
_refine_ls_number_reflns 4364
_refine_ls_number_restraints 4
_refine_ls_restrained_S_all 1.060
_refine_ls_R_factor_all 0.0410
_refine_ls_R_factor_gt 0.0324
_refine_ls_shift/su_max 0.001
_refine_ls_shift/su_mean 0.000
_refine_ls_structure_factor_coef Fsqd
_refine_ls_weighting_details 'calc w=1/[\s^2^(Fo^2^)+(0.0562P)^2^+1.7015P] where P=(Fo^2^+2Fc^2^)/3'
_refine_ls_weighting_scheme calc
_refine_ls_wR_factor_gt 0.0938
_refine_ls_wR_factor_ref 0.0991
_reflns_number_gt 3548
_reflns_number_total 4364
_reflns_threshold_expression >2sigma(I)
_cod_data_source_file om200989b_si_002.cif
_cod_data_source_block fjak10
_cod_depositor_comments
;
The following automatic conversions were performed:

'_symmetry_cell_setting' value 'Monoclinic' changed to 'monoclinic'
according to /home/saulius/struct/CIF-dictionaries/cif_core.dic
dictionary named 'cif_core.dic' version 2.4.1 from 2010-06-29.

Automatic conversion script
Id: cif_fix_values 1715 2011-07-08 13:25:40Z adriana 
;
_cod_original_sg_symbol_H-M C2/c
_cod_database_code 4067999

loop_
_symmetry_equiv_pos_as_xyz
'x, y, z'
'-x, y, -z+1/2'
'x+1/2, y+1/2, z'
'-x+1/2, y+1/2, -z+1/2'
'-x, -y, -z'
'x, -y, z-1/2'
'-x+1/2, -y+1/2, -z'
'x+1/2, -y+1/2, z-1/2'

loop_
_atom_site_label
_atom_site_type_symbol
_atom_site_fract_x
_atom_site_fract_y
_atom_site_fract_z
_atom_site_U_iso_or_equiv
_atom_site_adp_type
_atom_site_occupancy
_atom_site_symmetry_multiplicity
_atom_site_calc_flag
_atom_site_refinement_flags
_atom_site_disorder_assembly
_atom_site_disorder_group
Cu1 Cu 0.090405(14) 0.05353(2) 0.315297(18) 0.03601(11) Uani 1 1 d . . .
Cu2 Cu 0.0000 -0.04897(3) 0.2500 0.03863(13) Uani 1 2 d S . .
Cu3 Cu 0.0000 0.15894(3) 0.2500 0.03659(13) Uani 1 2 d S . .
N1 N 0.16959(10) 0.07903(17) 0.39188(13) 0.0408(5) Uani 1 1 d . . .
F1 F -0.00979(9) -0.07975(15) 0.44147(11) 0.0646(5) Uani 1 1 d . . .
F2 F 0.02908(11) -0.25683(18) 0.52122(12) 0.0850(6) Uani 1 1 d . . .
F3 F 0.12625(11) -0.37998(17) 0.45627(16) 0.0951(7) Uani 1 1 d . . .
F4 F 0.18248(10) -0.32594(16) 0.30969(15) 0.0851(6) Uani 1 1 d . . .
F5 F 0.14542(9) -0.14794(15) 0.22982(11) 0.0677(5) Uani 1 1 d . . .
F6 F 0.10516(9) 0.08157(14) 0.12128(10) 0.0581(4) Uani 1 1 d . . .
F7 F 0.19918(9) 0.20400(18) 0.05624(11) 0.0765(6) Uani 1 1 d . . .
F8 F 0.23956(9) 0.38216(17) 0.13724(14) 0.0842(6) Uani 1 1 d . . .
F9 F 0.18621(11) 0.43580(14) 0.28731(14) 0.0808(6) Uani 1 1 d . . .
F10 F 0.09350(9) 0.31073(14) 0.35544(11) 0.0630(5) Uani 1 1 d . . .
C1 C 0.06675(12) -0.1043(2) 0.33234(16) 0.0409(5) Uani 1 1 d . . .
C2 C 0.03896(13) -0.1381(2) 0.40692(16) 0.0448(6) Uani 1 1 d . . .
C3 C 0.05782(15) -0.2288(2) 0.44890(18) 0.0565(7) Uani 1 1 d . . .
C4 C 0.10679(16) -0.2910(2) 0.4162(2) 0.0632(8) Uani 1 1 d . . .
C5 C 0.13511(13) -0.2632(2) 0.3419(2) 0.0564(7) Uani 1 1 d . . .
C6 C 0.11456(13) -0.1720(2) 0.30240(17) 0.0452(6) Uani 1 1 d . . .
C7 C 0.09456(11) 0.19068(19) 0.24137(15) 0.0361(5) Uani 1 1 d . . .
C8 C 0.12374(12) 0.1690(2) 0.16522(16) 0.0421(6) Uani 1 1 d . . .
C9 C 0.17224(13) 0.2310(2) 0.12958(18) 0.0512(7) Uani 1 1 d . . .
C10 C 0.19255(13) 0.3207(2) 0.1709(2) 0.0550(7) Uani 1 1 d . . .
C11 C 0.16558(14) 0.3479(2) 0.2464(2) 0.0544(7) Uani 1 1 d . . .
C12 C 0.11772(13) 0.2831(2) 0.27985(17) 0.0446(6) Uani 1 1 d . . .
C13 C 0.16827(15) 0.0541(2) 0.47285(18) 0.0528(7) Uani 1 1 d . . .
H13A H 0.1292 0.0247 0.4947 0.063 Uiso 1 1 calc R . .
C14 C 0.22119(18) 0.0693(3) 0.5263(2) 0.0676(9) Uani 1 1 d . . .
H14A H 0.2182 0.0509 0.5836 0.081 Uiso 1 1 calc R . .
C15 C 0.27807(16) 0.1111(3) 0.4953(2) 0.0681(9) Uani 1 1 d . . .
H15A H 0.3151 0.1222 0.5307 0.082 Uiso 1 1 calc R . .
C16 C 0.28046(14) 0.1368(3) 0.4121(2) 0.0609(8) Uani 1 1 d . . .
H16A H 0.3192 0.1655 0.3889 0.073 Uiso 1 1 calc R . .
C17 C 0.22567(13) 0.1200(2) 0.36286(18) 0.0491(6) Uani 1 1 d . . .
H17A H 0.2277 0.1383 0.3055 0.059 Uiso 1 1 calc R . .
C1S C 0.0000 0.5148(16) 0.2500 0.132(6) Uani 0.50 2 d SPD . 1
C2S C -0.0401(6) 0.5837(11) 0.3150(8) 0.119(3) Uani 0.50 1 d PD A 1
C3S C -0.0443(12) 0.5113(14) 0.3855(16) 0.134(4) Uani 0.50 1 d PD A 1
C1SA C 0.0000 0.5754(16) 0.2500 0.132(6) Uani 0.50 2 d SPD . 2
C2SA C -0.0088(6) 0.5182(11) 0.3199(7) 0.119(3) Uani 0.50 1 d PD B 2
C3SA C -0.0537(12) 0.5551(14) 0.3839(16) 0.134(4) Uani 0.50 1 d PD B 2

loop_
_atom_site_aniso_label
_atom_site_aniso_U_11
_atom_site_aniso_U_22
_atom_site_aniso_U_33
_atom_site_aniso_U_23
_atom_site_aniso_U_13
_atom_site_aniso_U_12
Cu1 0.03642(18) 0.03412(19) 0.03747(18) 0.00229(11) -0.00019(12) -0.00093(11)
Cu2 0.0400(2) 0.0359(3) 0.0399(2) 0.000 -0.00387(18) 0.000
Cu3 0.0334(2) 0.0354(2) 0.0410(2) 0.000 -0.00005(16) 0.000
N1 0.0395(11) 0.0397(12) 0.0431(12) 0.0033(9) -0.0020(9) 0.0011(9)
F1 0.0740(11) 0.0633(11) 0.0568(10) -0.0001(8) 0.0204(9) 0.0126(9)
F2 0.1164(16) 0.0793(14) 0.0594(11) 0.0286(10) 0.0081(10) -0.0072(12)
F3 0.1061(16) 0.0560(12) 0.1226(18) 0.0384(12) -0.0199(13) 0.0150(11)
F4 0.0625(11) 0.0568(12) 0.1362(18) -0.0049(12) 0.0094(11) 0.0236(9)
F5 0.0650(11) 0.0672(12) 0.0713(11) 0.0039(9) 0.0251(9) 0.0100(9)
F6 0.0701(11) 0.0581(10) 0.0465(9) -0.0133(8) 0.0136(8) -0.0188(8)
F7 0.0735(12) 0.0965(15) 0.0599(11) 0.0122(10) 0.0258(9) -0.0134(10)
F8 0.0600(11) 0.0737(13) 0.1189(16) 0.0395(12) 0.0007(10) -0.0290(10)
F9 0.0879(14) 0.0417(10) 0.1121(17) -0.0055(10) -0.0276(13) -0.0218(9)
F10 0.0742(11) 0.0549(10) 0.0598(10) -0.0186(8) -0.0034(8) 0.0002(8)
C1 0.0420(13) 0.0378(14) 0.0428(13) 0.0037(11) -0.0047(10) -0.0009(10)
C2 0.0486(14) 0.0397(14) 0.0462(14) -0.0023(12) 0.0016(11) 0.0023(11)
C3 0.0705(19) 0.0510(17) 0.0478(16) 0.0113(13) -0.0052(13) -0.0086(15)
C4 0.0654(19) 0.0409(16) 0.083(2) 0.0177(15) -0.0160(16) 0.0035(14)
C5 0.0461(15) 0.0399(15) 0.083(2) -0.0035(15) -0.0027(14) 0.0097(12)
C6 0.0419(13) 0.0403(14) 0.0535(15) 0.0006(12) 0.0020(11) -0.0004(11)
C7 0.0348(11) 0.0343(12) 0.0392(12) 0.0017(10) -0.0010(9) -0.0029(9)
C8 0.0419(12) 0.0407(14) 0.0436(13) 0.0049(11) -0.0026(10) -0.0056(11)
C9 0.0465(14) 0.0585(17) 0.0488(15) 0.0140(14) 0.0067(11) -0.0055(13)
C10 0.0438(14) 0.0499(17) 0.0711(19) 0.0218(15) -0.0050(13) -0.0132(12)
C11 0.0520(15) 0.0314(14) 0.079(2) 0.0045(13) -0.0236(14) -0.0084(11)
C12 0.0447(13) 0.0381(14) 0.0507(15) 0.0001(12) -0.0070(11) 0.0026(11)
C13 0.0551(16) 0.0596(19) 0.0437(15) 0.0043(13) -0.0019(12) -0.0076(13)
C14 0.076(2) 0.078(2) 0.0475(17) 0.0016(15) -0.0161(15) -0.0084(17)
C15 0.0631(19) 0.070(2) 0.070(2) -0.0058(18) -0.0231(16) -0.0052(17)
C16 0.0424(14) 0.0625(19) 0.078(2) 0.0050(16) -0.0078(14) -0.0068(13)
C17 0.0445(14) 0.0512(17) 0.0515(15) 0.0083(13) 0.0000(11) 0.0020(12)
C1S 0.112(7) 0.129(19) 0.154(10) 0.000 0.005(7) 0.000
C2S 0.094(6) 0.146(9) 0.116(6) 0.023(6) -0.030(5) 0.011(5)
C3S 0.080(7) 0.088(13) 0.234(9) 0.022(10) 0.013(6) 0.015(8)
C1SA 0.112(7) 0.129(19) 0.154(10) 0.000 0.005(7) 0.000
C2SA 0.094(6) 0.146(9) 0.116(6) 0.023(6) -0.030(5) 0.011(5)
C3SA 0.080(7) 0.088(13) 0.234(9) 0.022(10) 0.013(6) 0.015(8)

loop_
_atom_type_symbol
_atom_type_description
_atom_type_scat_dispersion_real
_atom_type_scat_dispersion_imag
_atom_type_scat_source
C C 0.0033 0.0016 'International Tables Vol C Tables 4.2.6.8 and 6.1.1.4'
H H 0.0000 0.0000 'International Tables Vol C Tables 4.2.6.8 and 6.1.1.4'
N N 0.0061 0.0033 'International Tables Vol C Tables 4.2.6.8 and 6.1.1.4'
F F 0.0171 0.0103 'International Tables Vol C Tables 4.2.6.8 and 6.1.1.4'
Cu Cu 0.3201 1.2651 'International Tables Vol C Tables 4.2.6.8 and 6.1.1.4'

loop_
_geom_angle_atom_site_label_1
_geom_angle_atom_site_label_2
_geom_angle_atom_site_label_3
_geom_angle
_geom_angle_site_symmetry_1
_geom_angle_site_symmetry_3
N1 Cu1 C1 104.83(9) . .
N1 Cu1 C7 99.99(9) . .
C1 Cu1 C7 151.51(9) . .
N1 Cu1 Cu2 156.45(6) . .
C1 Cu1 Cu2 51.63(7) . .
C7 Cu1 Cu2 103.03(6) . .
N1 Cu1 Cu3 138.11(6) . .
C1 Cu1 Cu3 113.32(7) . .
C7 Cu1 Cu3 50.08(6) . .
Cu2 Cu1 Cu3 63.660(15) . .
C1 Cu2 C1 139.40(15) . 2
C1 Cu2 Cu1 53.65(7) . .
C1 Cu2 Cu1 162.73(8) 2 .
C1 Cu2 Cu1 162.73(8) . 2
C1 Cu2 Cu1 53.65(7) 2 2
Cu1 Cu2 Cu1 117.06(2) . 2
C1 Cu2 Cu3 110.30(8) . .
C1 Cu2 Cu3 110.30(8) 2 .
Cu1 Cu2 Cu3 58.528(11) . .
Cu1 Cu2 Cu3 58.528(11) 2 .
C7 Cu3 C7 156.64(14) . 2
C7 Cu3 Cu1 54.52(7) . .
C7 Cu3 Cu1 142.76(7) 2 .
C7 Cu3 Cu1 142.76(7) . 2
C7 Cu3 Cu1 54.52(7) 2 2
Cu1 Cu3 Cu1 115.62(2) . 2
C7 Cu3 Cu2 101.68(7) . .
C7 Cu3 Cu2 101.68(7) 2 .
Cu1 Cu3 Cu2 57.812(10) . .
Cu1 Cu3 Cu2 57.812(10) 2 .
C13 N1 C17 117.0(2) . .
C13 N1 Cu1 121.52(18) . .
C17 N1 Cu1 121.51(18) . .
C6 C1 C2 113.8(2) . .
C6 C1 Cu2 117.4(2) . .
C2 C1 Cu2 112.96(18) . .
C6 C1 Cu1 112.37(18) . .
C2 C1 Cu1 120.30(19) . .
Cu2 C1 Cu1 74.72(9) . .
F1 C2 C3 116.8(2) . .
F1 C2 C1 119.4(2) . .
C3 C2 C1 123.9(2) . .
F2 C3 C4 120.1(3) . .
F2 C3 C2 120.9(3) . .
C4 C3 C2 119.0(3) . .
F3 C4 C5 120.0(3) . .
F3 C4 C3 120.1(3) . .
C5 C4 C3 119.9(3) . .
F4 C5 C4 119.4(3) . .
F4 C5 C6 121.7(3) . .
C4 C5 C6 118.9(3) . .
F5 C6 C5 116.0(2) . .
F5 C6 C1 119.5(2) . .
C5 C6 C1 124.5(3) . .
C8 C7 C12 113.9(2) . .
C8 C7 Cu3 116.69(17) . .
C12 C7 Cu3 117.57(18) . .
C8 C7 Cu1 110.77(18) . .
C12 C7 Cu1 116.90(18) . .
Cu3 C7 Cu1 75.40(8) . .
F6 C8 C9 116.0(2) . .
F6 C8 C7 119.6(2) . .
C9 C8 C7 124.4(2) . .
F7 C9 C10 120.4(2) . .
F7 C9 C8 121.1(3) . .
C10 C9 C8 118.5(3) . .
F8 C10 C9 119.5(3) . .
F8 C10 C11 120.1(3) . .
C9 C10 C11 120.5(2) . .
F9 C11 C10 120.3(3) . .
F9 C11 C12 120.7(3) . .
C10 C11 C12 119.0(3) . .
F10 C12 C11 117.3(2) . .
F10 C12 C7 118.9(2) . .
C11 C12 C7 123.8(3) . .
N1 C13 C14 123.1(3) . .
N1 C13 H13A 118.5 . .
C14 C13 H13A 118.5 . .
C15 C14 C13 119.0(3) . .
C15 C14 H14A 120.5 . .
C13 C14 H14A 120.5 . .
C14 C15 C16 118.8(3) . .
C14 C15 H15A 120.6 . .
C16 C15 H15A 120.6 . .
C15 C16 C17 118.9(3) . .
C15 C16 H16A 120.5 . .
C17 C16 H16A 120.5 . .
N1 C17 C16 123.3(3) . .
N1 C17 H17A 118.4 . .
C16 C17 H17A 118.4 . .
C2S C1S C2S 113.8(16) 2 .
C3S C2S C1S 101.7(11) . .
C2SA C1SA C2SA 115(2) 2 .
C1SA C2SA C3SA 120.4(13) . .

loop_
_geom_bond_atom_site_label_1
_geom_bond_atom_site_label_2
_geom_bond_distance
_geom_bond_site_symmetry_2
Cu1 N1 2.023(2) .
Cu1 C1 2.045(3) .
Cu1 C7 2.077(2) .
Cu1 Cu2 2.4496(4) .
Cu1 Cu3 2.4687(4) .
Cu2 C1 1.991(2) .
Cu2 C1 1.991(2) 2
Cu2 Cu1 2.4496(4) 2
Cu2 Cu3 2.5940(6) .
Cu3 C7 1.956(2) .
Cu3 C7 1.956(2) 2
Cu3 Cu1 2.4687(4) 2
N1 C13 1.323(3) .
N1 C17 1.330(3) .
F1 C2 1.346(3) .
F2 C3 1.339(3) .
F3 C4 1.337(3) .
F4 C5 1.342(3) .
F5 C6 1.350(3) .
F6 C8 1.346(3) .
F7 C9 1.334(3) .
F8 C10 1.336(3) .
F9 C11 1.339(3) .
F10 C12 1.346(3) .
C1 C6 1.371(4) .
C1 C2 1.382(3) .
C2 C3 1.366(4) .
C3 C4 1.364(4) .
C4 C5 1.361(4) .
C5 C6 1.363(4) .
C7 C8 1.378(3) .
C7 C12 1.384(4) .
C8 C9 1.375(3) .
C9 C10 1.358(4) .
C10 C11 1.365(4) .
C11 C12 1.372(4) .
C13 C14 1.371(4) .
C13 H13A 0.9400 .
C14 C15 1.359(5) .
C14 H14A 0.9400 .
C15 C16 1.361(5) .
C15 H15A 0.9400 .
C16 C17 1.364(4) .
C16 H16A 0.9400 .
C17 H17A 0.9400 .
C1S C2S 1.574(14) 2
C1S C2S 1.574(14) .
C2S C3S 1.442(16) .
C1SA C2SA 1.334(13) 2
C1SA C2SA 1.334(13) .
C2SA C3SA 1.445(16) .

loop_
_geom_torsion_atom_site_label_1
_geom_torsion_atom_site_label_2
_geom_torsion_atom_site_label_3
_geom_torsion_atom_site_label_4
_geom_torsion
_geom_torsion_site_symmetry_1
_geom_torsion_site_symmetry_4
N1 Cu1 Cu2 C1 -2.26(17) . .
C7 Cu1 Cu2 C1 165.34(11) . .
Cu3 Cu1 Cu2 C1 -162.83(9) . .
N1 Cu1 Cu2 C1 -146.2(3) . 2
C1 Cu1 Cu2 C1 -144.0(2) . 2
C7 Cu1 Cu2 C1 21.4(3) . 2
Cu3 Cu1 Cu2 C1 53.2(2) . 2
N1 Cu1 Cu2 Cu1 160.56(15) . 2
C1 Cu1 Cu2 Cu1 162.83(9) . 2
C7 Cu1 Cu2 Cu1 -31.83(7) . 2
Cu3 Cu1 Cu2 Cu1 0.0 . 2
N1 Cu1 Cu2 Cu3 160.56(15) . .
C1 Cu1 Cu2 Cu3 162.83(9) . .
C7 Cu1 Cu2 Cu3 -31.83(7) . .
N1 Cu1 Cu3 C7 53.55(12) . .
C1 Cu1 Cu3 C7 -152.53(11) . .
Cu2 Cu1 Cu3 C7 -137.93(9) . .
N1 Cu1 Cu3 C7 -104.16(15) . 2
C1 Cu1 Cu3 C7 49.76(14) . 2
C7 Cu1 Cu3 C7 -157.71(14) . 2
Cu2 Cu1 Cu3 C7 64.36(12) . 2
N1 Cu1 Cu3 Cu1 -168.51(9) . 2
C1 Cu1 Cu3 Cu1 -14.60(8) . 2
C7 Cu1 Cu3 Cu1 137.93(9) . 2
Cu2 Cu1 Cu3 Cu1 0.0 . 2
N1 Cu1 Cu3 Cu2 -168.51(9) . .
C1 Cu1 Cu3 Cu2 -14.60(8) . .
C7 Cu1 Cu3 Cu2 137.93(9) . .
C1 Cu2 Cu3 C7 48.55(10) . .
C1 Cu2 Cu3 C7 -131.46(10) 2 .
Cu1 Cu2 Cu3 C7 33.86(7) . .
Cu1 Cu2 Cu3 C7 -146.14(7) 2 .
C1 Cu2 Cu3 C7 -131.45(10) . 2
C1 Cu2 Cu3 C7 48.54(10) 2 2
Cu1 Cu2 Cu3 C7 -146.14(7) . 2
Cu1 Cu2 Cu3 C7 33.86(7) 2 2
C1 Cu2 Cu3 Cu1 14.69(8) . .
C1 Cu2 Cu3 Cu1 -165.31(8) 2 .
Cu1 Cu2 Cu3 Cu1 180.0 2 .
C1 Cu2 Cu3 Cu1 -165.31(8) . 2
C1 Cu2 Cu3 Cu1 14.69(8) 2 2
Cu1 Cu2 Cu3 Cu1 180.0 . 2
C1 Cu1 N1 C13 -53.0(2) . .
C7 Cu1 N1 C13 141.1(2) . .
Cu2 Cu1 N1 C13 -51.2(3) . .
Cu3 Cu1 N1 C13 102.3(2) . .
C1 Cu1 N1 C17 125.9(2) . .
C7 Cu1 N1 C17 -40.0(2) . .
Cu2 Cu1 N1 C17 127.74(19) . .
Cu3 Cu1 N1 C17 -78.8(2) . .
C1 Cu2 C1 C6 56.80(19) 2 .
Cu1 Cu2 C1 C6 -107.6(2) . .
Cu1 Cu2 C1 C6 -169.94(15) 2 .
Cu3 Cu2 C1 C6 -123.20(19) . .
C1 Cu2 C1 C2 -78.69(19) 2 .
Cu1 Cu2 C1 C2 116.9(2) . .
Cu1 Cu2 C1 C2 54.6(4) 2 .
Cu3 Cu2 C1 C2 101.31(19) . .
C1 Cu2 C1 Cu1 164.42(8) 2 .
Cu1 Cu2 C1 Cu1 -62.3(3) 2 .
Cu3 Cu2 C1 Cu1 -15.58(8) . .
N1 Cu1 C1 C6 -67.2(2) . .
C7 Cu1 C1 C6 82.6(3) . .
Cu2 Cu1 C1 C6 113.8(2) . .
Cu3 Cu1 C1 C6 130.51(18) . .
N1 Cu1 C1 C2 71.1(2) . .
C7 Cu1 C1 C2 -139.1(2) . .
Cu2 Cu1 C1 C2 -108.0(2) . .
Cu3 Cu1 C1 C2 -91.2(2) . .
N1 Cu1 C1 Cu2 179.06(7) . .
C7 Cu1 C1 Cu2 -31.1(2) . .
Cu3 Cu1 C1 Cu2 16.75(9) . .
C6 C1 C2 F1 -178.3(2) . .
Cu2 C1 C2 F1 -41.2(3) . .
Cu1 C1 C2 F1 44.0(3) . .
C6 C1 C2 C3 1.5(4) . .
Cu2 C1 C2 C3 138.6(3) . .
Cu1 C1 C2 C3 -136.2(2) . .
F1 C2 C3 F2 -0.5(4) . .
C1 C2 C3 F2 179.7(3) . .
F1 C2 C3 C4 179.6(3) . .
C1 C2 C3 C4 -0.2(5) . .
F2 C3 C4 F3 -0.1(5) . .
C2 C3 C4 F3 179.8(3) . .
F2 C3 C4 C5 178.9(3) . .
C2 C3 C4 C5 -1.2(5) . .
F3 C4 C5 F4 0.0(5) . .
C3 C4 C5 F4 -178.9(3) . .
F3 C4 C5 C6 -179.8(3) . .
C3 C4 C5 C6 1.2(5) . .
F4 C5 C6 F5 -1.0(4) . .
C4 C5 C6 F5 178.9(3) . .
F4 C5 C6 C1 -179.6(3) . .
C4 C5 C6 C1 0.3(5) . .
C2 C1 C6 F5 179.9(2) . .
Cu2 C1 C6 F5 44.8(3) . .
Cu1 C1 C6 F5 -39.0(3) . .
C2 C1 C6 C5 -1.6(4) . .
Cu2 C1 C6 C5 -136.7(3) . .
Cu1 C1 C6 C5 139.5(3) . .
C7 Cu3 C7 C8 -109.16(19) 2 .
Cu1 Cu3 C7 C8 106.2(2) . .
Cu1 Cu3 C7 C8 19.7(3) 2 .
Cu2 Cu3 C7 C8 70.84(19) . .
C7 Cu3 C7 C12 31.58(18) 2 .
Cu1 Cu3 C7 C12 -113.0(2) . .
Cu1 Cu3 C7 C12 160.40(14) 2 .
Cu2 Cu3 C7 C12 -148.42(18) . .
C7 Cu3 C7 Cu1 144.62(6) 2 .
Cu1 Cu3 C7 Cu1 -86.56(11) 2 .
Cu2 Cu3 C7 Cu1 -35.38(6) . .
N1 Cu1 C7 C8 99.62(17) . .
C1 Cu1 C7 C8 -50.8(3) . .
Cu2 Cu1 C7 C8 -75.38(17) . .
Cu3 Cu1 C7 C8 -113.43(19) . .
N1 Cu1 C7 C12 -33.1(2) . .
C1 Cu1 C7 C12 176.47(19) . .
Cu2 Cu1 C7 C12 151.89(17) . .
Cu3 Cu1 C7 C12 113.8(2) . .
N1 Cu1 C7 Cu3 -146.95(8) . .
C1 Cu1 C7 Cu3 62.6(2) . .
Cu2 Cu1 C7 Cu3 38.05(7) . .
C12 C7 C8 F6 -179.6(2) . .
Cu3 C7 C8 F6 -37.5(3) . .
Cu1 C7 C8 F6 46.2(3) . .
C12 C7 C8 C9 0.9(4) . .
Cu3 C7 C8 C9 143.0(2) . .
Cu1 C7 C8 C9 -133.3(2) . .
F6 C8 C9 F7 -0.8(4) . .
C7 C8 C9 F7 178.7(2) . .
F6 C8 C9 C10 179.5(3) . .
C7 C8 C9 C10 -1.0(4) . .
F7 C9 C10 F8 0.4(4) . .
C8 C9 C10 F8 -179.9(2) . .
F7 C9 C10 C11 -179.2(3) . .
C8 C9 C10 C11 0.5(4) . .
F8 C10 C11 F9 -0.3(4) . .
C9 C10 C11 F9 179.3(3) . .
F8 C10 C11 C12 -179.6(2) . .
C9 C10 C11 C12 0.0(4) . .
F9 C11 C12 F10 -1.0(4) . .
C10 C11 C12 F10 178.3(2) . .
F9 C11 C12 C7 -179.4(2) . .
C10 C11 C12 C7 -0.1(4) . .
C8 C7 C12 F10 -178.7(2) . .
Cu3 C7 C12 F10 39.5(3) . .
Cu1 C7 C12 F10 -47.4(3) . .
C8 C7 C12 C11 -0.3(4) . .
Cu3 C7 C12 C11 -142.1(2) . .
Cu1 C7 C12 C11 130.9(2) . .
C17 N1 C13 C14 0.3(4) . .
Cu1 N1 C13 C14 179.3(2) . .
N1 C13 C14 C15 -0.4(5) . .
C13 C14 C15 C16 0.1(5) . .
C14 C15 C16 C17 0.3(5) . .
C13 N1 C17 C16 0.1(4) . .
Cu1 N1 C17 C16 -178.9(2) . .
C15 C16 C17 N1 -0.4(5) . .
C2S C1S C2S C3S -154.0(15) 2 .
C2SA C1SA C2SA C3SA -144.0(19) 2 .
